data_4300928
loop_
_publ_author_name
'Dohyun Moon'
'Myoung Soo Lah'

_publ_contact_author
; 

     Myoung Soo Lah

     Department of Chemistry

     College of Science and Technology, Hanyang University

     1271 Sa-1-dong, Ansan, Kyunggi-do 426-791, Korea

;
_publ_contact_author_email mslah@hanyang.ac.kr
_publ_contact_author_fax '82 (31) 407 3863'
_publ_contact_author_phone '82 (31) 400 5496'
_publ_section_title
;

Size and Shape Selectivity of Host Networks Built Based on Tunable

Secondary Building Units

;
_journal_name_full 'Inorganic Chemistry'
_journal_page_first 1934
_journal_page_last 1940
_journal_paper_doi 10.1021/ic0486872
_journal_volume 44
_journal_year 2005
_chemical_formula_sum 'C58.5 H69 Mn3 N9 O11'
_chemical_formula_weight 1239.05
_chemical_name_systematic
; 

 ? 

;
_space_group_IT_number 88
_symmetry_cell_setting tetragonal
_symmetry_space_group_name_Hall '-I 4ad'
_symmetry_space_group_name_H-M 'I 41/a :2'
_atom_sites_solution_hydrogens geom
_atom_sites_solution_primary direct
_atom_sites_solution_secondary difmap
_audit_creation_method SHELXL-97
_cell_angle_alpha 90.00
_cell_angle_beta 90.00
_cell_angle_gamma 90.00
_cell_formula_units_Z 16
_cell_length_a 40.9064(18)
_cell_length_b 40.9064(18)
_cell_length_c 17.4574(11)
_cell_measurement_reflns_used 1024
_cell_measurement_temperature 173(2)
_cell_measurement_theta_max 28.29
_cell_measurement_theta_min 1.41
_cell_volume 29212(3)
_computing_cell_refinement 'Bruker SAINT'
_computing_data_collection 'Bruker SMART'
_computing_data_reduction 'Bruker SAINT'
_computing_molecular_graphics ORTEP3
_computing_publication_material WinGX
_computing_structure_refinement 'Bruker SHELXTL'
_computing_structure_solution 'Bruker SHELXTL'
_diffrn_ambient_temperature 173(2)
_diffrn_measured_fraction_theta_full 0.973
_diffrn_measured_fraction_theta_max 0.973
_diffrn_measurement_device_type 'CCD area detector'
_diffrn_measurement_method 'phi and omega scans'
_diffrn_radiation_monochromator graphite
_diffrn_radiation_source 'fine-focus sealed tube'
_diffrn_radiation_type MoK\a
_diffrn_radiation_wavelength 0.71073
_diffrn_reflns_av_R_equivalents 0.0685
_diffrn_reflns_av_sigmaI/netI 0.0816
_diffrn_reflns_limit_h_max 40
_diffrn_reflns_limit_h_min -54
_diffrn_reflns_limit_k_max 50
_diffrn_reflns_limit_k_min -53
_diffrn_reflns_limit_l_max 22
_diffrn_reflns_limit_l_min -23
_diffrn_reflns_number 89436
_diffrn_reflns_theta_full 28.29
_diffrn_reflns_theta_max 28.29
_diffrn_reflns_theta_min 1.41
_diffrn_standards_decay_% <2.0
_exptl_absorpt_coefficient_mu 0.565
_exptl_absorpt_correction_T_max 0.8954
_exptl_absorpt_correction_T_min 0.7655
_exptl_absorpt_correction_type multi-scan
_exptl_absorpt_process_details 'Bruker SADABS'
_exptl_crystal_colour 'dark brown'
_exptl_crystal_density_diffrn 1.127
_exptl_crystal_density_method 'not measured'
_exptl_crystal_description prism
_exptl_crystal_F_000 10336
_exptl_crystal_size_max 0.50
_exptl_crystal_size_mid 0.50
_exptl_crystal_size_min 0.20
_refine_diff_density_max 0.549
_refine_diff_density_min -0.442
_refine_diff_density_rms 0.069
_refine_ls_extinction_method none
_refine_ls_goodness_of_fit_ref 0.897
_refine_ls_hydrogen_treatment mixed
_refine_ls_matrix_type full
_refine_ls_number_parameters 735
_refine_ls_number_reflns 17656
_refine_ls_number_restraints 0
_refine_ls_restrained_S_all 0.897
_refine_ls_R_factor_all 0.1054
_refine_ls_R_factor_gt 0.0551
_refine_ls_shift/su_max 0.139
_refine_ls_shift/su_mean 0.004
_refine_ls_structure_factor_coef Fsqd
_refine_ls_weighting_details 'calc w=1/[\s^2^(Fo^2^)+(0.0865P)^2^+0.0000P] where P=(Fo^2^+2Fc^2^)/3'
_refine_ls_weighting_scheme calc
_refine_ls_wR_factor_gt 0.1390
_refine_ls_wR_factor_ref 0.1534
_reflns_number_gt 9297
_reflns_number_total 17656
_reflns_threshold_expression >2sigma(I)
_cod_data_source_file ic0486872si20040917_062524_15.cif
_cod_data_source_block complex24
_cod_depositor_comments
;
The following automatic conversions were performed:
'_symmetry_cell_setting' value 'Tetragonal' changed to 'tetragonal'
according to '/home/saulius/struct/CIF-dictionaries/cif_core.dic'
dictionary named 'cif_core.dic' version 2.4.1 from
2010-06-29.

'_exptl_absorpt_correction_type' value 'Multi-scan' changed
to 'multi-scan' according to
'/home/saulius/struct/CIF-dictionaries/cif_core.dic' dictionary named
'cif_core.dic' version 2.4.1 from 2010-06-29.

Automatic conversion script
Id: cif_fix_enum 1527 2010-12-29 10:47:43Z saulius 
;
_cod_original_sg_symbol_H-M 'I 41/a'
_cod_original_formula_sum 'C58.50 H69 Mn3 N9 O11'
_cod_database_code 4300928

loop_
_symmetry_equiv_pos_as_xyz
'x, y, z'
'-x+1/2, -y, z+1/2'
'-y+3/4, x+1/4, z+1/4'
'y+3/4, -x+3/4, z+3/4'
'x+1/2, y+1/2, z+1/2'
'-x+1, -y+1/2, z+1'
'-y+5/4, x+3/4, z+3/4'
'y+5/4, -x+5/4, z+5/4'
'-x, -y, -z'
'x-1/2, y, -z-1/2'
'y-3/4, -x-1/4, -z-1/4'
'-y-3/4, x-3/4, -z-3/4'
'-x+1/2, -y+1/2, -z+1/2'
'x, y+1/2, -z'
'y-1/4, -x+1/4, -z+1/4'
'-y-1/4, x-1/4, -z-1/4'

loop_
_atom_site_label
_atom_site_type_symbol
_atom_site_fract_x
_atom_site_fract_y
_atom_site_fract_z
_atom_site_U_iso_or_equiv
_atom_site_adp_type
_atom_site_occupancy
_atom_site_symmetry_multiplicity
_atom_site_calc_flag
_atom_site_refinement_flags
_atom_site_disorder_assembly
_atom_site_disorder_group
Mn1A Mn 1.076624(10) 0.040192(10) 0.18411(3) 0.03374(12) Uani 1 1 d . . .
O1A O 1.09454(5) 0.01303(5) 0.25969(13) 0.0427(5) Uani 1 1 d . . .
O2A O 0.99453(5) 0.02522(5) 0.31964(11) 0.0394(5) Uani 1 1 d . . .
O3A O 1.05125(4) 0.06634(5) 0.11309(12) 0.0366(5) Uani 1 1 d . . .
O4A O 1.08797(5) 0.08577(5) 0.25075(13) 0.0459(5) Uani 1 1 d . . .
N1A N 1.03399(5) 0.03611(5) 0.23084(13) 0.0315(5) Uani 1 1 d . . .
N2A N 1.00835(5) 0.05137(5) 0.18890(14) 0.0321(5) Uani 1 1 d . . .
N3A N 1.09822(7) 0.14021(7) 0.2565(2) 0.0604(8) Uani 1 1 d . . .
C1A C 1.08075(7) 0.00016(7) 0.32213(19) 0.0404(7) Uani 1 1 d . . .
C2A C 1.10029(9) -0.01979(8) 0.3681(2) 0.0530(9) Uani 1 1 d . . .
H2A H 1.1221 -0.0244 0.3529 0.064 Uiso 1 1 calc R . .
C3A C 1.08840(10) -0.03292(9) 0.4355(2) 0.0664(11) Uani 1 1 d . . .
H3A H 1.1021 -0.0466 0.4656 0.080 Uiso 1 1 calc R . .
C4A C 1.05689(10) -0.02657(10) 0.4601(2) 0.0669(11) Uani 1 1 d . . .
H4A H 1.0491 -0.0349 0.5075 0.080 Uiso 1 1 calc R . .
C5A C 1.03685(9) -0.00766(9) 0.4134(2) 0.0540(9) Uani 1 1 d . . .
H5A H 1.0150 -0.0036 0.4289 0.065 Uiso 1 1 calc R . .
C6A C 1.04811(7) 0.00557(7) 0.34406(18) 0.0392(7) Uani 1 1 d . . .
C7A C 1.02440(7) 0.02321(7) 0.29661(16) 0.0333(6) Uani 1 1 d . . .
C8A C 1.01991(7) 0.06594(7) 0.12827(17) 0.0333(6) Uani 1 1 d . . .
C9A C 0.99763(7) 0.08313(8) 0.07333(18) 0.0437(8) Uani 1 1 d . . .
H9A1 H 0.9748 0.0806 0.0910 0.052 Uiso 1 1 calc R . .
H9A2 H 0.9995 0.0727 0.0224 0.052 Uiso 1 1 calc R . .
C10A C 1.00533(8) 0.11932(9) 0.0655(2) 0.0610(11) Uani 1 1 d . . .
H10A H 0.9914 0.1288 0.0248 0.073 Uiso 1 1 calc R . .
H10B H 1.0284 0.1219 0.0498 0.073 Uiso 1 1 calc R . .
C11A C 0.99962(10) 0.13814(9) 0.1404(3) 0.0784(13) Uani 1 1 d . . .
H11A H 1.0143 0.1293 0.1804 0.094 Uiso 1 1 calc R . .
H11B H 0.9768 0.1346 0.1574 0.094 Uiso 1 1 calc R . .
C12A C 1.00571(13) 0.17504(11) 0.1324(4) 0.123(2) Uani 1 1 d . . .
H12E H 0.9912 0.1840 0.0921 0.147 Uiso 1 1 calc R . .
H12F H 1.0286 0.1788 0.1164 0.147 Uiso 1 1 calc R . .
C13A C 0.99921(17) 0.19319(13) 0.2087(4) 0.155(3) Uani 1 1 d . . .
H13G H 0.9776 0.1871 0.2283 0.233 Uiso 1 1 calc R . .
H13H H 1.0000 0.2168 0.2000 0.233 Uiso 1 1 calc R . .
H13I H 1.0160 0.1871 0.2463 0.233 Uiso 1 1 calc R . .
C14A C 1.08858(8) 0.11285(8) 0.2219(2) 0.0490(8) Uani 1 1 d . . .
H14A H 1.0816 0.1146 0.1702 0.059 Uiso 1 1 calc R . .
C15A C 1.11004(12) 0.13999(11) 0.3330(3) 0.0960(17) Uani 1 1 d . . .
H15A H 1.1077 0.1180 0.3545 0.144 Uiso 1 1 calc R . .
H15B H 1.0974 0.1555 0.3639 0.144 Uiso 1 1 calc R . .
H15C H 1.1331 0.1463 0.3334 0.144 Uiso 1 1 calc R . .
C16A C 1.10022(13) 0.17110(9) 0.2178(3) 0.0991(17) Uani 1 1 d . . .
H16A H 1.0939 0.1683 0.1641 0.149 Uiso 1 1 calc R . .
H16B H 1.1227 0.1793 0.2204 0.149 Uiso 1 1 calc R . .
H16C H 1.0855 0.1868 0.2425 0.149 Uiso 1 1 calc R . .
Mn2B Mn 0.960172(10) 0.037853(10) 0.24507(2) 0.03313(12) Uani 1 1 d . . .
N1B N 0.92616(5) 0.04355(5) 0.16866(13) 0.0310(5) Uani 1 1 d . . .
N2B N 0.92170(5) 0.01632(6) 0.11937(14) 0.0341(5) Uani 1 1 d . . .
N3B N 0.92618(6) 0.01159(7) 0.32875(15) 0.0463(7) Uani 1 1 d . . .
O1B O 0.95153(5) 0.07909(5) 0.28429(12) 0.0452(5) Uani 1 1 d . . .
O2B O 0.88506(4) 0.06698(4) 0.09968(11) 0.0348(5) Uani 1 1 d . . .
O3B O 0.96312(4) -0.00383(5) 0.19315(11) 0.0363(5) Uani 1 1 d . . .
C1B C 0.92774(7) 0.10008(7) 0.26819(19) 0.0411(7) Uani 1 1 d . . .
C2B C 0.92513(8) 0.12811(8) 0.3145(2) 0.0559(10) Uani 1 1 d . . .
H2B H 0.9403 0.1315 0.3549 0.067 Uiso 1 1 calc R . .
C3B C 0.90074(9) 0.15082(9) 0.3020(2) 0.0635(11) Uani 1 1 d . . .
H3B H 0.8994 0.1696 0.3339 0.076 Uiso 1 1 calc R . .
C4B C 0.87843(9) 0.14669(8) 0.2442(2) 0.0560(10) Uani 1 1 d . . .
H4B H 0.8614 0.1622 0.2367 0.067 Uiso 1 1 calc R . .
C5B C 0.88095(8) 0.11986(7) 0.19721(19) 0.0443(8) Uani 1 1 d . . .
H5B H 0.8658 0.1173 0.1565 0.053 Uiso 1 1 calc R . .
C6B C 0.90533(7) 0.09616(7) 0.20783(17) 0.0351(7) Uani 1 1 d . . .
C7B C 0.90548(6) 0.06771(7) 0.15578(17) 0.0316(6) Uani 1 1 d . . .
C8B C 0.94181(7) -0.00703(7) 0.13822(17) 0.0330(6) Uani 1 1 d . . .
C9B C 0.93984(8) -0.03968(7) 0.09880(19) 0.0455(8) Uani 1 1 d . . .
H9B1 H 0.9620 -0.0466 0.0829 0.055 Uiso 1 1 calc R . .
H9B2 H 0.9261 -0.0377 0.0523 0.055 Uiso 1 1 calc R . .
C10B C 0.92504(9) -0.06549(8) 0.1528(2) 0.0628(11) Uani 1 1 d . . .
H10C H 0.9276 -0.0873 0.1291 0.075 Uiso 1 1 calc R . .
H10D H 0.9375 -0.0655 0.2014 0.075 Uiso 1 1 calc R . .
C11B C 0.88929(10) -0.05989(10) 0.1703(3) 0.0783(13) Uani 1 1 d . . .
H11C H 0.8770 -0.0595 0.1215 0.094 Uiso 1 1 calc R . .
H11D H 0.8868 -0.0381 0.1945 0.094 Uiso 1 1 calc R . .
C12B C 0.87416(13) -0.08545(11) 0.2226(3) 0.1019(18) Uani 1 1 d . . .
H12A H 0.8866 -0.0862 0.2712 0.122 Uiso 1 1 calc R . .
H12B H 0.8760 -0.1072 0.1980 0.122 Uiso 1 1 calc R . .
C13B C 0.83800(14) -0.07848(17) 0.2403(4) 0.156(3) Uani 1 1 d . . .
H13A H 0.8357 -0.0560 0.2590 0.234 Uiso 1 1 calc R . .
H13B H 0.8303 -0.0938 0.2795 0.234 Uiso 1 1 calc R . .
H13C H 0.8250 -0.0812 0.1936 0.234 Uiso 1 1 calc R . .
C14B C 0.89615(8) 0.02134(10) 0.3455(2) 0.0565(9) Uani 1 1 d . . .
H14B H 0.8894 0.0425 0.3294 0.068 Uiso 1 1 calc R . .
C15B C 0.87425(9) 0.00193(11) 0.3854(2) 0.0709(12) Uani 1 1 d . . .
H15D H 0.8530 0.0100 0.3967 0.085 Uiso 1 1 calc R . .
C16B C 0.88310(9) -0.02891(11) 0.4087(2) 0.0690(12) Uani 1 1 d . . .
C17B C 0.91400(10) -0.03863(10) 0.3924(2) 0.0669(11) Uani 1 1 d . . .
H17B H 0.9213 -0.0596 0.4085 0.080 Uiso 1 1 calc R . .
C18B C 0.93483(9) -0.01839(9) 0.3527(2) 0.0560(9) Uani 1 1 d . . .
H18B H 0.9563 -0.0260 0.3417 0.067 Uiso 1 1 calc R . .
C19B C 0.86023(10) -0.05082(13) 0.4540(3) 0.0893(15) Uani 1 1 d . . .
H19C H 0.8373 -0.0447 0.4428 0.107 Uiso 1 1 calc R . .
H19D H 0.8635 -0.0738 0.4381 0.107 Uiso 1 1 calc R . .
Mn3C Mn 0.887124(10) 0.029989(10) 0.02584(3) 0.03230(12) Uani 1 1 d . . .
O1C O 0.85133(5) 0.00805(5) 0.06595(12) 0.0401(5) Uani 1 1 d . . .
O2C O 0.88187(4) -0.04746(5) -0.12779(12) 0.0382(5) Uani 1 1 d . . .
O3C O 0.92463(5) 0.04756(4) -0.02720(12) 0.0373(5) Uani 1 1 d . . .
N1C N 0.89371(5) -0.00439(5) -0.05004(13) 0.0322(5) Uani 1 1 d . . .
N2C N 0.92151(5) 0.00031(5) -0.09708(14) 0.0337(5) Uani 1 1 d . . .
N3C N 0.85500(6) 0.05875(6) -0.05800(14) 0.0400(6) Uani 1 1 d . . .
C1C C 0.83430(7) -0.01652(7) 0.03573(17) 0.0361(7) Uani 1 1 d . . .
C2C C 0.80444(8) -0.02420(8) 0.07121(19) 0.0474(8) Uani 1 1 d . . .
H2C H 0.7976 -0.0120 0.1147 0.057 Uiso 1 1 calc R . .
C3C C 0.78501(8) -0.04911(9) 0.0439(2) 0.0527(9) Uani 1 1 d . . .
H3C H 0.7649 -0.0538 0.0688 0.063 Uiso 1 1 calc R . .
C4C C 0.79425(7) -0.06739(8) -0.01943(19) 0.0448(8) Uani 1 1 d . . .
H4C H 0.7807 -0.0845 -0.0382 0.054 Uiso 1 1 calc R . .
C5C C 0.82349(7) -0.06012(7) -0.05434(18) 0.0377(7) Uani 1 1 d . . .
H5C H 0.8300 -0.0726 -0.0976 0.045 Uiso 1 1 calc R . .
C6C C 0.84408(7) -0.03507(7) -0.02880(16) 0.0327(6) Uani 1 1 d . . .
C7C C 0.87459(7) -0.02880(7) -0.07019(16) 0.0320(6) Uani 1 1 d . . .
C8C C 0.93525(7) 0.02808(7) -0.08098(18) 0.0361(7) Uani 1 1 d . . .
C9C C 0.96372(8) 0.03998(8) -0.1278(2) 0.0500(9) Uani 1 1 d . . .
H9C1 H 0.9721 0.0218 -0.1597 0.060 Uiso 1 1 calc R . .
H9C2 H 0.9815 0.0471 -0.0931 0.060 Uiso 1 1 calc R . .
C10C C 0.95365(12) 0.06898(13) -0.1804(3) 0.113(2) Uani 1 1 d . . .
H10E H 0.9372 0.0612 -0.2177 0.136 Uiso 1 1 calc R . .
H10F H 0.9432 0.0861 -0.1486 0.136 Uiso 1 1 calc R . .
C11C C 0.98197(17) 0.0839(2) -0.2235(5) 0.186(4) Uani 1 1 d . . .
H11E H 0.9799 0.1079 -0.2176 0.224 Uiso 1 1 calc R . .
H11F H 1.0021 0.0774 -0.1957 0.224 Uiso 1 1 calc R . .
C12C C 0.9870(2) 0.0790(3) -0.2883(5) 0.277(8) Uani 1 1 d . . .
H12C H 0.9661 0.0823 -0.3159 0.333 Uiso 1 1 calc R . .
H12D H 0.9926 0.0556 -0.2936 0.333 Uiso 1 1 calc R . .
C13C C 1.01348(16) 0.0988(2) -0.3312(5) 0.199(4) Uani 1 1 d . . .
H13D H 1.0187 0.1186 -0.3022 0.298 Uiso 1 1 calc R . .
H13E H 1.0054 0.1048 -0.3821 0.298 Uiso 1 1 calc R . .
H13F H 1.0332 0.0854 -0.3366 0.298 Uiso 1 1 calc R . .
C14C C 0.85991(8) 0.05683(8) -0.13319(19) 0.0499(9) Uani 1 1 d . . .
H14C H 0.8764 0.0424 -0.1513 0.060 Uiso 1 1 calc R . .
C15C C 0.84236(9) 0.07471(9) -0.1864(2) 0.0596(10) Uani 1 1 d . . .
H15E H 0.8469 0.0726 -0.2396 0.072 Uiso 1 1 calc R . .
C16C C 0.81821(9) 0.09563(8) -0.1611(2) 0.0554(9) Uani 1 1 d . . .
C17C C 0.81259(8) 0.09718(8) -0.0833(2) 0.0509(9) Uani 1 1 d . . .
H17C H 0.7958 0.1109 -0.0635 0.061 Uiso 1 1 calc R . .
C18C C 0.83150(8) 0.07864(8) -0.0344(2) 0.0477(8) Uani 1 1 d . . .
H18C H 0.8275 0.0802 0.0191 0.057 Uiso 1 1 calc R . .
C19C C 0.79781(12) 0.11620(11) -0.2155(2) 0.0844(14) Uani 1 1 d . . .
H19A H 0.7745 0.1132 -0.2014 0.101 Uiso 1 1 calc R . .
H19B H 0.8033 0.1394 -0.2062 0.101 Uiso 1 1 calc R . .
O1D O 0.68881(16) -0.02821(16) 0.1332(4) 0.0935(19) Uiso 0.50 1 d P A -1
O2D O 0.7276(4) -0.0006(4) 0.2012(11) 0.230(6) Uiso 0.50 1 d P A -1
C1D C 0.7240(3) 0.0157(3) 0.0751(7) 0.104(3) Uiso 0.50 1 d P A -1
C2D C 0.7402(3) 0.0426(3) 0.0948(8) 0.094(4) Uiso 0.50 1 d P A -1
H2D H 0.7432 0.0490 0.1466 0.113 Uiso 0.50 1 calc PR A -1
C3D C 0.7529(3) 0.0617(4) 0.0301(9) 0.123(5) Uiso 0.50 1 d P A -1
H3D H 0.7709 0.0759 0.0388 0.147 Uiso 0.50 1 calc PR A -1
C4D C 0.7387(3) 0.0596(4) -0.0502(10) 0.141(5) Uiso 0.50 1 d P A -1
H4D H 0.7378 0.0752 -0.0905 0.170 Uiso 0.50 1 calc PR A -1
C5D C 0.7232(5) 0.0164(5) -0.0440(14) 0.197(8) Uiso 0.50 1 d P A -1
H5D H 0.7228 0.0040 -0.0900 0.236 Uiso 0.50 1 calc PR A -1
C6D C 0.7150(3) 0.0047(3) 0.0065(8) 0.110(4) Uiso 0.50 1 d P A -1
H6D H 0.7010 -0.0138 0.0029 0.132 Uiso 0.50 1 calc PR A -1
C7D C 0.7109(4) -0.0059(4) 0.1342(9) 0.134(5) Uiso 0.50 1 d P A -1
C8D C 0.7133(4) -0.0128(4) 0.2559(9) 0.135(5) Uiso 0.50 1 d P A -1
H8D1 H 0.7278 -0.0303 0.2752 0.161 Uiso 0.50 1 calc PR A -1
H8D2 H 0.6938 -0.0239 0.2344 0.161 Uiso 0.50 1 calc PR A -1
C9D C 0.7027(3) 0.0036(3) 0.3186(8) 0.099(4) Uiso 0.50 1 d P A -1
H9D1 H 0.7051 0.0272 0.3102 0.149 Uiso 0.50 1 calc PR A -1
H9D2 H 0.7157 -0.0029 0.3632 0.149 Uiso 0.50 1 calc PR A -1
H9D3 H 0.6796 -0.0016 0.3279 0.149 Uiso 0.50 1 calc PR A -1

loop_
_atom_site_aniso_label
_atom_site_aniso_U_11
_atom_site_aniso_U_22
_atom_site_aniso_U_33
_atom_site_aniso_U_23
_atom_site_aniso_U_13
_atom_site_aniso_U_12
Mn1A 0.0273(2) 0.0334(2) 0.0406(3) -0.0029(2) 0.00005(19) -0.00098(18)
O1A 0.0298(11) 0.0444(12) 0.0539(14) 0.0024(10) -0.0049(10) -0.0001(9)
O2A 0.0333(11) 0.0555(13) 0.0295(11) 0.0013(10) 0.0024(9) -0.0027(10)
O3A 0.0311(11) 0.0350(11) 0.0438(13) 0.0009(9) 0.0057(9) -0.0027(9)
O4A 0.0458(13) 0.0403(13) 0.0517(15) -0.0068(11) -0.0019(11) -0.0036(10)
N1A 0.0278(12) 0.0338(13) 0.0331(14) -0.0009(10) -0.0049(10) 0.0023(10)
N2A 0.0288(12) 0.0341(13) 0.0335(14) -0.0005(10) -0.0005(10) 0.0001(10)
N3A 0.0577(19) 0.0446(17) 0.079(2) -0.0180(16) 0.0119(17) -0.0090(14)
C1A 0.0418(18) 0.0356(17) 0.044(2) -0.0013(14) -0.0081(15) -0.0010(13)
C2A 0.048(2) 0.047(2) 0.064(3) 0.0069(18) -0.0146(18) -0.0015(16)
C3A 0.067(3) 0.058(2) 0.074(3) 0.014(2) -0.029(2) 0.005(2)
C4A 0.080(3) 0.070(3) 0.051(2) 0.017(2) -0.019(2) -0.009(2)
C5A 0.053(2) 0.064(2) 0.045(2) 0.0065(18) -0.0077(17) -0.0063(18)
C6A 0.0374(17) 0.0424(17) 0.0378(18) 0.0010(14) -0.0079(13) -0.0049(14)
C7A 0.0366(16) 0.0347(16) 0.0285(16) -0.0001(12) -0.0043(12) -0.0033(13)
C8A 0.0327(16) 0.0323(15) 0.0350(17) -0.0034(12) 0.0027(13) -0.0006(12)
C9A 0.0363(17) 0.058(2) 0.0369(19) 0.0089(15) -0.0026(14) 0.0011(15)
C10A 0.0396(19) 0.062(2) 0.082(3) 0.029(2) 0.0012(19) 0.0039(17)
C11A 0.061(3) 0.045(2) 0.129(4) 0.001(2) 0.000(3) 0.0043(19)
C12A 0.101(4) 0.048(3) 0.219(7) -0.002(4) -0.017(4) -0.001(3)
C13A 0.162(6) 0.072(4) 0.231(9) -0.054(5) 0.000(6) 0.000(4)
C14A 0.047(2) 0.045(2) 0.056(2) -0.0078(17) 0.0023(17) -0.0035(16)
C15A 0.099(4) 0.076(3) 0.113(4) -0.045(3) -0.039(3) 0.010(3)
C16A 0.133(4) 0.040(2) 0.124(4) -0.009(3) 0.036(4) -0.018(3)
Mn2B 0.0288(2) 0.0392(3) 0.0314(3) -0.00236(19) 0.00057(18) -0.00188(19)
N1B 0.0313(12) 0.0269(12) 0.0350(14) -0.0033(10) 0.0021(10) -0.0011(10)
N2B 0.0325(13) 0.0325(13) 0.0374(15) -0.0059(11) -0.0050(11) 0.0023(10)
N3B 0.0385(15) 0.0600(18) 0.0404(16) 0.0075(13) 0.0029(12) -0.0029(13)
O1B 0.0410(12) 0.0498(13) 0.0448(14) -0.0137(10) -0.0057(10) 0.0016(10)
O2B 0.0358(11) 0.0323(11) 0.0364(12) -0.0021(9) -0.0029(9) 0.0038(8)
O3B 0.0320(11) 0.0377(11) 0.0391(12) 0.0027(9) -0.0026(9) 0.0001(9)
C1B 0.0353(17) 0.0389(17) 0.049(2) -0.0092(14) 0.0064(14) -0.0016(14)
C2B 0.049(2) 0.059(2) 0.060(2) -0.0297(19) -0.0071(17) 0.0011(17)
C3B 0.062(2) 0.050(2) 0.079(3) -0.031(2) -0.002(2) 0.0075(18)
C4B 0.055(2) 0.0380(19) 0.075(3) -0.0178(18) 0.0000(19) 0.0080(16)
C5B 0.0453(19) 0.0365(17) 0.051(2) -0.0057(15) -0.0025(15) -0.0002(14)
C6B 0.0350(16) 0.0297(15) 0.0408(18) -0.0058(13) 0.0057(13) -0.0032(12)
C7B 0.0273(14) 0.0324(15) 0.0352(17) -0.0003(12) 0.0056(12) -0.0062(12)
C8B 0.0298(15) 0.0353(16) 0.0338(17) 0.0002(12) -0.0022(12) -0.0006(12)
C9B 0.0490(19) 0.0381(17) 0.049(2) -0.0066(15) -0.0160(16) 0.0122(15)
C10B 0.082(3) 0.0323(18) 0.074(3) 0.0057(18) -0.031(2) -0.0054(18)
C11B 0.070(3) 0.068(3) 0.097(4) 0.025(2) -0.025(2) -0.025(2)
C12B 0.128(5) 0.078(3) 0.099(4) 0.032(3) -0.031(3) -0.045(3)
C13B 0.107(5) 0.182(7) 0.178(7) 0.082(6) -0.021(4) -0.078(5)
C14B 0.042(2) 0.080(3) 0.048(2) 0.0157(19) 0.0055(16) 0.0015(18)
C15B 0.040(2) 0.102(3) 0.071(3) 0.029(2) 0.0136(19) 0.001(2)
C16B 0.044(2) 0.103(3) 0.059(3) 0.024(2) 0.0042(18) -0.020(2)
C17B 0.070(3) 0.068(3) 0.062(3) 0.018(2) 0.005(2) -0.011(2)
C18B 0.055(2) 0.064(2) 0.049(2) 0.0067(18) 0.0116(17) -0.0046(18)
C19B 0.066(3) 0.123(4) 0.078(3) 0.036(3) 0.012(2) -0.030(3)
Mn3C 0.0317(2) 0.0313(2) 0.0339(3) -0.00172(19) -0.00258(19) 0.00088(18)
O1C 0.0385(11) 0.0437(12) 0.0381(12) -0.0074(10) 0.0023(9) -0.0047(10)
O2C 0.0313(11) 0.0362(11) 0.0470(13) -0.0061(10) 0.0002(9) -0.0053(9)
O3C 0.0399(11) 0.0310(10) 0.0410(13) -0.0052(9) 0.0002(9) -0.0043(9)
N1C 0.0280(12) 0.0319(13) 0.0366(14) -0.0019(10) -0.0012(10) 0.0000(10)
N2C 0.0236(12) 0.0350(13) 0.0424(15) -0.0033(11) 0.0014(10) -0.0020(10)
N3C 0.0437(15) 0.0435(15) 0.0327(15) -0.0016(11) -0.0032(11) 0.0104(12)
C1C 0.0366(16) 0.0352(16) 0.0366(18) 0.0013(13) 0.0004(13) -0.0032(13)
C2C 0.0427(18) 0.054(2) 0.045(2) -0.0089(16) 0.0107(15) -0.0073(15)
C3C 0.0403(18) 0.064(2) 0.054(2) -0.0036(18) 0.0127(16) -0.0149(17)
C4C 0.0400(18) 0.0433(18) 0.051(2) -0.0021(15) 0.0017(15) -0.0113(14)
C5C 0.0348(16) 0.0374(16) 0.0409(19) -0.0003(13) -0.0013(13) -0.0022(13)
C6C 0.0297(15) 0.0360(16) 0.0326(17) 0.0032(12) -0.0040(12) 0.0001(12)
C7C 0.0320(15) 0.0313(15) 0.0327(16) -0.0005(12) -0.0024(12) 0.0018(12)
C8C 0.0348(16) 0.0335(16) 0.0401(18) -0.0008(13) -0.0022(13) -0.0005(13)
C9C 0.0385(18) 0.049(2) 0.063(2) -0.0166(17) 0.0117(16) -0.0116(15)
C10C 0.082(3) 0.115(4) 0.142(5) 0.060(4) 0.031(3) -0.021(3)
C11C 0.126(6) 0.270(10) 0.163(8) 0.133(8) 0.017(5) -0.041(6)
C12C 0.220(10) 0.504(19) 0.108(6) -0.087(9) 0.086(7) -0.235(12)
C13C 0.125(5) 0.291(10) 0.180(8) 0.108(7) 0.071(5) -0.006(6)
C14C 0.054(2) 0.051(2) 0.044(2) 0.0000(16) -0.0012(16) 0.0223(16)
C15C 0.071(2) 0.071(2) 0.038(2) 0.0025(18) -0.0030(17) 0.034(2)
C16C 0.066(2) 0.051(2) 0.049(2) 0.0016(17) -0.0074(18) 0.0272(18)
C17C 0.054(2) 0.055(2) 0.044(2) -0.0089(16) -0.0068(16) 0.0225(17)
C18C 0.051(2) 0.051(2) 0.041(2) -0.0050(16) -0.0026(16) 0.0153(16)
C19C 0.106(3) 0.091(3) 0.057(3) 0.009(2) -0.001(2) 0.055(3)

loop_
_atom_type_symbol
_atom_type_description
_atom_type_scat_dispersion_real
_atom_type_scat_dispersion_imag
_atom_type_scat_source
C C 0.0033 0.0016 'International Tables Vol C Tables 4.2.6.8 and 6.1.1.4'
H H 0.0000 0.0000 'International Tables Vol C Tables 4.2.6.8 and 6.1.1.4'
N N 0.0061 0.0033 'International Tables Vol C Tables 4.2.6.8 and 6.1.1.4'
O O 0.0106 0.0060 'International Tables Vol C Tables 4.2.6.8 and 6.1.1.4'
Mn Mn 0.3368 0.7283 'International Tables Vol C Tables 4.2.6.8 and 6.1.1.4'

loop_
_geom_angle_atom_site_label_1
_geom_angle_atom_site_label_2
_geom_angle_atom_site_label_3
_geom_angle
_geom_angle_site_symmetry_1
_geom_angle_site_symmetry_3
_geom_angle_publ_flag
O1A Mn1A N1A 90.26(9) . . ?
O1A Mn1A O3A 170.63(9) . . ?
N1A Mn1A O3A 80.47(9) . . ?
O1A Mn1A O2C 95.92(9) . 9_755 ?
N1A Mn1A O2C 173.83(9) . 9_755 ?
O3A Mn1A O2C 93.35(8) . 9_755 ?
O1A Mn1A O4A 92.67(9) . . ?
N1A Mn1A O4A 92.26(9) . . ?
O3A Mn1A O4A 89.07(8) . . ?
O2C Mn1A O4A 87.45(8) 9_755 . ?
O1A Mn1A N2C 91.46(9) . 9_755 ?
N1A Mn1A N2C 104.60(9) . 9_755 ?
O3A Mn1A N2C 89.58(9) . 9_755 ?
O2C Mn1A N2C 75.33(8) 9_755 9_755 ?
O4A Mn1A N2C 162.61(8) . 9_755 ?
C1A O1A Mn1A 130.03(18) . . ?
C7A O2A Mn2B 118.92(18) . . ?
C8A O3A Mn1A 112.82(18) . . ?
C14A O4A Mn1A 123.0(2) . . ?
C7A N1A N2A 113.8(2) . . ?
C7A N1A Mn1A 131.93(19) . . ?
N2A N1A Mn1A 114.20(17) . . ?
C8A N2A N1A 110.5(2) . . ?
C8A N2A Mn2B 141.00(19) . . ?
N1A N2A Mn2B 108.10(16) . . ?
C14A N3A C15A 121.5(3) . . ?
C14A N3A C16A 122.9(4) . . ?
C15A N3A C16A 115.4(4) . . ?
O1A C1A C2A 117.3(3) . . ?
O1A C1A C6A 124.1(3) . . ?
C2A C1A C6A 118.6(3) . . ?
C3A C2A C1A 121.0(3) . . ?
C2A C3A C4A 121.2(3) . . ?
C3A C4A C5A 118.2(4) . . ?
C4A C5A C6A 121.7(3) . . ?
C5A C6A C1A 119.0(3) . . ?
C5A C6A C7A 117.4(3) . . ?
C1A C6A C7A 123.5(3) . . ?
O2A C7A N1A 121.7(3) . . ?
O2A C7A C6A 118.8(3) . . ?
N1A C7A C6A 119.4(3) . . ?
N2A C8A O3A 121.7(3) . . ?
N2A C8A C9A 120.9(2) . . ?
O3A C8A C9A 117.4(3) . . ?
C8A C9A C10A 112.9(3) . . ?
C9A C10A C11A 112.4(3) . . ?
C10A C11A C12A 113.0(4) . . ?
C11A C12A C13A 111.4(5) . . ?
O4A C14A N3A 125.7(4) . . ?
O1B Mn2B O3B 170.55(9) . . ?
O1B Mn2B N1B 90.45(9) . . ?
O3B Mn2B N1B 80.13(9) . . ?
O1B Mn2B O2A 97.45(9) . . ?
O3B Mn2B O2A 91.93(8) . . ?
N1B Mn2B O2A 171.75(9) . . ?
O1B Mn2B N2A 95.93(9) . . ?
O3B Mn2B N2A 87.61(8) . . ?
N1B Mn2B N2A 107.23(9) . . ?
O2A Mn2B N2A 74.44(8) . . ?
O1B Mn2B N3B 94.34(10) . . ?
O3B Mn2B N3B 85.58(9) . . ?
N1B Mn2B N3B 93.41(9) . . ?
O2A Mn2B N3B 83.64(9) . . ?
N2A Mn2B N3B 156.80(9) . . ?
C7B N1B N2B 113.7(2) . . ?
C7B N1B Mn2B 131.77(19) . . ?
N2B N1B Mn2B 114.47(16) . . ?
C8B N2B N1B 110.0(2) . . ?
C8B N2B Mn3C 140.24(19) . . ?
N1B N2B Mn3C 109.16(15) . . ?
C14B N3B C18B 116.8(3) . . ?
C14B N3B Mn2B 124.3(2) . . ?
C18B N3B Mn2B 117.9(2) . . ?
C1B O1B Mn2B 130.51(19) . . ?
C7B O2B Mn3C 118.87(17) . . ?
C8B O3B Mn2B 113.06(17) . . ?
O1B C1B C6B 124.2(3) . . ?
O1B C1B C2B 117.4(3) . . ?
C6B C1B C2B 118.3(3) . . ?
C3B C2B C1B 120.8(3) . . ?
C4B C3B C2B 121.0(3) . . ?
C3B C4B C5B 119.2(3) . . ?
C4B C5B C6B 121.8(3) . . ?
C5B C6B C1B 118.9(3) . . ?
C5B C6B C7B 117.8(3) . . ?
C1B C6B C7B 123.3(3) . . ?
O2B C7B N1B 121.9(2) . . ?
O2B C7B C6B 118.9(2) . . ?
N1B C7B C6B 119.2(3) . . ?
O3B C8B N2B 122.3(3) . . ?
O3B C8B C9B 117.5(2) . . ?
N2B C8B C9B 120.1(3) . . ?
C8B C9B C10B 110.5(3) . . ?
C11B C10B C9B 113.6(3) . . ?
C10B C11B C12B 114.3(4) . . ?
C11B C12B C13B 112.6(4) . . ?
N3B C14B C15B 122.6(4) . . ?
C16B C15B C14B 120.3(4) . . ?
C17B C16B C15B 116.9(4) . . ?
C17B C16B C19B 120.8(4) . . ?
C15B C16B C19B 122.3(4) . . ?
C16B C17B C18B 120.5(4) . . ?
N3B C18B C17B 122.9(4) . . ?
C19C C19B C16B 110.8(4) 4 . ?
O1C Mn3C O3C 171.33(9) . . ?
O1C Mn3C N1C 90.95(9) . . ?
O3C Mn3C N1C 80.38(9) . . ?
O1C Mn3C O2B 95.16(8) . . ?
O3C Mn3C O2B 93.51(8) . . ?
N1C Mn3C O2B 173.80(9) . . ?
O1C Mn3C N2B 95.91(9) . . ?
O3C Mn3C N2B 86.59(9) . . ?
N1C Mn3C N2B 103.22(9) . . ?
O2B Mn3C N2B 75.14(8) . . ?
O1C Mn3C N3C 92.11(9) . . ?
O3C Mn3C N3C 87.61(9) . . ?
N1C Mn3C N3C 90.89(9) . . ?
O2B Mn3C N3C 89.94(8) . . ?
N2B Mn3C N3C 163.60(9) . . ?
C1C O1C Mn3C 128.95(19) . . ?
C7C O2C Mn1A 119.49(17) . 9_755 ?
C8C O3C Mn3C 112.44(17) . . ?
C7C N1C N2C 115.2(2) . . ?
C7C N1C Mn3C 130.25(19) . . ?
N2C N1C Mn3C 114.03(16) . . ?
C8C N2C N1C 109.9(2) . . ?
C8C N2C Mn1A 140.9(2) . 9_755 ?
N1C N2C Mn1A 108.61(15) . 9_755 ?
C18C N3C C14C 116.9(3) . . ?
C18C N3C Mn3C 122.2(2) . . ?
C14C N3C Mn3C 120.9(2) . . ?
O1C C1C C2C 116.7(3) . . ?
O1C C1C C6C 124.9(3) . . ?
C2C C1C C6C 118.5(3) . . ?
C3C C2C C1C 120.9(3) . . ?
C2C C3C C4C 121.2(3) . . ?
C5C C4C C3C 118.3(3) . . ?
C4C C5C C6C 122.7(3) . . ?
C5C C6C C1C 118.4(3) . . ?
C5C C6C C7C 119.0(3) . . ?
C1C C6C C7C 122.6(3) . . ?
O2C C7C N1C 121.1(2) . . ?
O2C C7C C6C 118.3(2) . . ?
N1C C7C C6C 120.5(3) . . ?
N2C C8C O3C 123.1(3) . . ?
N2C C8C C9C 120.1(3) . . ?
O3C C8C C9C 116.8(3) . . ?
C8C C9C C10C 111.2(3) . . ?
C11C C10C C9C 113.5(5) . . ?
C12C C11C C10C 123.2(9) . . ?
C11C C12C C13C 120.2(9) . . ?
N3C C14C C15C 123.6(3) . . ?
C16C C15C C14C 119.0(3) . . ?
C15C C16C C17C 117.6(3) . . ?
C15C C16C C19C 122.5(3) . . ?
C17C C16C C19C 119.9(3) . . ?
C18C C17C C16C 119.4(3) . . ?
N3C C18C C17C 123.5(3) . . ?
C19B C19C C16C 118.1(3) 3_544 . ?
C8D O2D C7D 111.2(16) . . ?
C2D C1D C6D 130.5(13) . . ?
C2D C1D C7D 120.0(13) . . ?
C6D C1D C7D 109.3(12) . . ?
C1D C2D C3D 114.7(12) . . ?
C2D C3D C4D 122.9(12) . . ?
C3D C4D C5D 97.3(13) . . ?
C6D C5D C4D 125(2) . . ?
C5D C6D C1D 120.6(19) . . ?
O1D C7D O2D 118.3(14) . . ?
O1D C7D C1D 132.7(14) . . ?
O2D C7D C1D 108.9(15) . . ?
O2D C8D C9D 125.4(17) . . ?

loop_
_geom_bond_atom_site_label_1
_geom_bond_atom_site_label_2
_geom_bond_distance
_geom_bond_site_symmetry_2
_geom_bond_publ_flag
Mn1A O1A 1.874(2) . ?
Mn1A N1A 1.933(2) . ?
Mn1A O3A 1.939(2) . ?
Mn1A O2C 1.9843(19) 9_755 ?
Mn1A O4A 2.246(2) . ?
Mn1A N2C 2.249(2) 9_755 ?
O1A C1A 1.335(4) . ?
O2A C7A 1.289(3) . ?
O2A Mn2B 1.984(2) . ?
O3A C8A 1.310(3) . ?
O4A C14A 1.217(4) . ?
N1A C7A 1.323(3) . ?
N1A N2A 1.423(3) . ?
N2A C8A 1.303(4) . ?
N2A Mn2B 2.270(2) . ?
N3A C14A 1.332(4) . ?
N3A C15A 1.421(5) . ?
N3A C16A 1.436(5) . ?
C1A C2A 1.396(4) . ?
C1A C6A 1.407(4) . ?
C2A C3A 1.382(5) . ?
C3A C4A 1.383(5) . ?
C4A C5A 1.390(5) . ?
C5A C6A 1.404(4) . ?
C6A C7A 1.466(4) . ?
C8A C9A 1.498(4) . ?
C9A C10A 1.520(4) . ?
C10A C11A 1.534(6) . ?
C11A C12A 1.536(5) . ?
C12A C13A 1.549(8) . ?
Mn2B O1B 1.855(2) . ?
Mn2B O3B 1.9350(19) . ?
Mn2B N1B 1.942(2) . ?
Mn2B N3B 2.285(3) . ?
N1B C7B 1.320(3) . ?
N1B N2B 1.419(3) . ?
N2B C8B 1.303(3) . ?
N2B Mn3C 2.232(2) . ?
N3B C14B 1.324(4) . ?
N3B C18B 1.343(4) . ?
O1B C1B 1.328(4) . ?
O2B C7B 1.288(3) . ?
O2B Mn3C 1.9897(19) . ?
O3B C8B 1.302(3) . ?
C1B C6B 1.406(4) . ?
C1B C2B 1.407(4) . ?
C2B C3B 1.380(5) . ?
C3B C4B 1.371(5) . ?
C4B C5B 1.374(4) . ?
C5B C6B 1.403(4) . ?
C6B C7B 1.476(4) . ?
C8B C9B 1.505(4) . ?
C9B C10B 1.539(5) . ?
C10B C11B 1.511(5) . ?
C11B C12B 1.520(5) . ?
C12B C13B 1.538(8) . ?
C14B C15B 1.385(5) . ?
C15B C16B 1.375(5) . ?
C16B C17B 1.355(5) . ?
C16B C19B 1.517(5) . ?
C17B C18B 1.375(5) . ?
C19B C19C 1.432(6) 4 ?
Mn3C O1C 1.855(2) . ?
Mn3C O3C 1.931(2) . ?
Mn3C N1C 1.951(2) . ?
Mn3C N3C 2.292(2) . ?
O1C C1C 1.332(3) . ?
O2C C7C 1.297(3) . ?
O2C Mn1A 1.9843(19) 9_755 ?
O3C C8C 1.306(3) . ?
N1C C7C 1.316(3) . ?
N1C N2C 1.416(3) . ?
N2C C8C 1.298(3) . ?
N2C Mn1A 2.249(2) 9_755 ?
N3C C18C 1.325(4) . ?
N3C C14C 1.330(4) . ?
C1C C2C 1.405(4) . ?
C1C C6C 1.416(4) . ?
C2C C3C 1.378(4) . ?
C3C C4C 1.387(4) . ?
C4C C5C 1.375(4) . ?
C5C C6C 1.399(4) . ?
C6C C7C 1.465(4) . ?
C8C C9C 1.504(4) . ?
C9C C10C 1.555(6) . ?
C10C C11C 1.510(7) . ?
C11C C12C 1.167(9) . ?
C12C C13C 1.547(9) . ?
C14C C15C 1.383(4) . ?
C15C C16C 1.380(4) . ?
C16C C17C 1.380(5) . ?
C16C C19C 1.518(5) . ?
C17C C18C 1.379(4) . ?
C19C C19B 1.432(6) 3_544 ?
O1D C7D 1.285(15) . ?
O2D C8D 1.225(19) . ?
O2D C7D 1.372(18) . ?
C1D C2D 1.328(14) . ?
C1D C6D 1.331(15) . ?
C1D C7D 1.460(17) . ?
C2D C3D 1.469(18) . ?
C3D C4D 1.52(2) . ?
C4D C5D 1.88(3) . ?
C5D C6D 1.06(2) . ?
C8D C9D 1.357(18) . ?
